data_1513900
loop_
_publ_author_name
'Mochizuki, Katsura'
'Takahashi, Junpei'

_publ_section_title
;
 Synthesis and structures of dinickel(II) complexes with a binucleating
 ligand,
 N,N'-bis[3-(N,N-dimethyl)aminopropyl]-N,N'-dimethyl-1,3-diamino-2-hydroxypropane
 (HL1), and investigation of carboxylic acid capture assisted by
 intramolecular hydrogen bonding
;
_journal_name_full 'Inorganica Chimica Acta'
_journal_page_first 27
_journal_page_last 32
_journal_paper_doi 10.1016/j.ica.2014.01.031
_journal_volume 414
_journal_year 2014
_chemical_formula_sum 'C43 H61 B N4 Ni2 O5'
_chemical_formula_weight 842.17
_chemical_name_systematic
; 
 ? 
;
_space_group_IT_number 2
_symmetry_cell_setting triclinic
_symmetry_space_group_name_Hall '-P 1'
_symmetry_space_group_name_H-M 'P -1'
_atom_sites_solution_hydrogens geom
_atom_sites_solution_primary direct
_atom_sites_solution_secondary difmap
_audit_creation_method SHELXL-97
_cell_angle_alpha 74.607(15)
_cell_angle_beta 77.69(3)
_cell_angle_gamma 83.93(2)
_cell_formula_units_Z 2
_cell_length_a 9.534(4)
_cell_length_b 15.236(3)
_cell_length_c 16.480(4)
_cell_measurement_reflns_used 22
_cell_measurement_temperature 298(2)
_cell_measurement_theta_max 17.44
_cell_measurement_theta_min 15.98
_cell_volume 2251.9(12)
_computing_cell_refinement 'MXC (MAC Science)'
_computing_data_collection 'MXC (MAC Science)'
_computing_data_reduction 'MXC (MAC Science)'
_computing_molecular_graphics Ortep-3
_computing_structure_refinement 'SHELXL-97 (Sheldrick, 1997)'
_computing_structure_solution 'Sir-92 in MAXUS'
_diffrn_ambient_temperature 298(2)
_diffrn_measured_fraction_theta_full 1.000
_diffrn_measured_fraction_theta_max 1.000
_diffrn_measurement_device_type 'Mac Science MXC3K'
_diffrn_measurement_method 2theta-Omega
_diffrn_radiation_monochromator graphite
_diffrn_radiation_source 'fine-focus sealed tube'
_diffrn_radiation_type MoK\a
_diffrn_radiation_wavelength 0.71073
_diffrn_reflns_av_R_equivalents 0.0691
_diffrn_reflns_av_sigmaI/netI 0.0504
_diffrn_reflns_limit_h_max 12
_diffrn_reflns_limit_h_min 0
_diffrn_reflns_limit_k_max 19
_diffrn_reflns_limit_k_min -19
_diffrn_reflns_limit_l_max 21
_diffrn_reflns_limit_l_min -20
_diffrn_reflns_number 10966
_diffrn_reflns_theta_full 27.50
_diffrn_reflns_theta_max 27.50
_diffrn_reflns_theta_min 1.65
_diffrn_standards_decay_% 0
_diffrn_standards_interval_count 100
_diffrn_standards_number 3
_exptl_absorpt_coefficient_mu 0.881
_exptl_absorpt_correction_T_max 0.999
_exptl_absorpt_correction_T_min 0.885
_exptl_absorpt_correction_type psi-scan
_exptl_absorpt_process_details
;
psi-scan (North, Philips & Mathews, 1968)
;
_exptl_crystal_colour Green
_exptl_crystal_density_diffrn 1.242
_exptl_crystal_density_method 'not measured'
_exptl_crystal_description Prism
_exptl_crystal_F_000 896
_exptl_crystal_size_max 0.35
_exptl_crystal_size_mid 0.30
_exptl_crystal_size_min 0.20
_refine_diff_density_max 2.006
_refine_diff_density_min -0.555
_refine_diff_density_rms 0.109
_refine_ls_extinction_method none
_refine_ls_goodness_of_fit_ref 1.100
_refine_ls_hydrogen_treatment constr
_refine_ls_matrix_type full
_refine_ls_number_parameters 496
_refine_ls_number_reflns 10345
_refine_ls_number_restraints 0
_refine_ls_restrained_S_all 1.100
_refine_ls_R_factor_all 0.1007
_refine_ls_R_factor_gt 0.0611
_refine_ls_shift/su_max 0.000
_refine_ls_shift/su_mean 0.000
_refine_ls_structure_factor_coef Fsqd
_refine_ls_weighting_details 'calc w=1/[\s^2^(Fo^2^)+(0.1081P)^2^+2.0014P] where P=(Fo^2^+2Fc^2^)/3'
_refine_ls_weighting_scheme calc
_refine_ls_wR_factor_gt 0.1788
_refine_ls_wR_factor_ref 0.2098
_reflns_number_gt 6999
_reflns_number_total 10345
_reflns_threshold_expression >2sigma(I)
_cod_data_source_file Complex_2.cif
_cod_data_source_block shelxl
_cod_depositor_comments
;
The following automatic conversions were performed:

'_symmetry_cell_setting' value 'Triclinic' changed to 'triclinic'
according to the built-in table from CIF Core dictionary named
'cif_core.dic' version 2.4.1 from
2010-06-29.

'_exptl_absorpt_correction_type' value 'Psi-Scan'
changed to 'psi-scan' according to the built-in table from CIF Core
dictionary named 'cif_core.dic' version 2.4.1 from 2010-06-29.

Automatic conversion script
Id: cif_fix_values 2281 2013-09-26 08:29:07Z andrius 
;
_cod_original_cell_volume 2251.9(11)
_cod_database_code 1513900

loop_
_symmetry_equiv_pos_as_xyz
'x, y, z'
'-x, -y, -z'

loop_
_atom_site_label
_atom_site_type_symbol
_atom_site_fract_x
_atom_site_fract_y
_atom_site_fract_z
_atom_site_U_iso_or_equiv
_atom_site_adp_type
_atom_site_occupancy
_atom_site_symmetry_multiplicity
_atom_site_calc_flag
_atom_site_refinement_flags
Ni1 Ni 0.17175(5) 0.02515(3) 0.15328(3) 0.03399(16) Uani 1 1 d .
Ni2 Ni 0.28934(6) -0.18900(4) 0.20284(3) 0.03856(17) Uani 1 1 d .
O20 O 0.2916(3) -0.06624(19) 0.22226(17) 0.0371(6) Uani 1 1 d .
O42 O -0.0045(3) -0.04583(19) 0.1832(2) 0.0428(7) Uani 1 1 d .
O32 O 0.2728(4) -0.0031(2) 0.04266(19) 0.0471(7) Uani 1 1 d .
C51 C 0.6185(6) 0.1308(3) 0.4327(3) 0.0541(12) Uani 1 1 d .
H51 H 0.6056 0.1566 0.4791 0.065 Uiso 1 1 calc R
O33 O 0.3647(4) -0.1452(2) 0.0776(2) 0.0602(10) Uani 1 1 d .
O43 O 0.0756(3) -0.1913(2) 0.2190(2) 0.0511(8) Uani 1 1 d .
C56 C 0.4319(5) 0.3104(3) 0.4255(3) 0.0418(10) Uani 1 1 d .
N5 N 0.1492(4) 0.0843(3) 0.2566(2) 0.0424(8) Uani 1 1 d .
N1 N 0.0768(4) 0.1410(2) 0.0758(2) 0.0422(8) Uani 1 1 d .
C7 C 0.2663(5) -0.0652(3) 0.3095(3) 0.0440(10) Uani 1 1 d .
H7 H 0.3537 -0.0477 0.3222 0.053 Uiso 1 1 calc R
C68 C 0.4838(5) 0.3370(3) 0.2535(3) 0.0427(10) Uani 1 1 d .
C41 C -0.0203(5) -0.1298(3) 0.2063(3) 0.0391(9) Uani 1 1 d .
C50 C 0.5970(4) 0.1869(3) 0.3538(3) 0.0390(9) Uani 1 1 d .
C55 C 0.6170(5) 0.1413(3) 0.2882(3) 0.0430(10) Uani 1 1 d .
H55 H 0.6025 0.1742 0.2341 0.052 Uiso 1 1 calc R
N13 N 0.3172(5) -0.3216(3) 0.1822(3) 0.0590(11) Uani 1 1 d .
C62 C 0.6962(5) 0.3524(3) 0.3350(3) 0.0454(10) Uani 1 1 d .
B1 B 0.5531(5) 0.2957(3) 0.3420(3) 0.0391(10) Uani 1 1 d .
N9 N 0.3157(4) -0.2313(3) 0.3301(2) 0.0500(10) Uani 1 1 d .
C31 C 0.3427(5) -0.0721(3) 0.0250(3) 0.0415(10) Uani 1 1 d .
C61 C 0.4274(5) 0.3834(3) 0.4624(3) 0.0490(11) Uani 1 1 d .
H61 H 0.5011 0.4238 0.4417 0.059 Uiso 1 1 calc R
C8 C 0.2288(6) -0.1583(4) 0.3665(3) 0.0532(12) Uani 1 1 d .
H8A H 0.2471 -0.1630 0.4233 0.064 Uiso 1 1 calc R
H8B H 0.1273 -0.1663 0.3720 0.064 Uiso 1 1 calc R
C63 C 0.8074(5) 0.3152(4) 0.3763(4) 0.0586(13) Uani 1 1 d .
H63 H 0.8061 0.2541 0.4060 0.070 Uiso 1 1 calc R
C69 C 0.3401(5) 0.3593(3) 0.2540(3) 0.0454(10) Uani 1 1 d .
H69 H 0.2770 0.3526 0.3065 0.054 Uiso 1 1 calc R
C2 C -0.0425(5) 0.1884(3) 0.1260(3) 0.0527(12) Uani 1 1 d .
H2A H -0.1201 0.1473 0.1508 0.063 Uiso 1 1 calc R
H2B H -0.0788 0.2408 0.0866 0.063 Uiso 1 1 calc R
C40 C -0.1716(5) -0.1606(3) 0.2208(4) 0.0529(12) Uani 1 1 d .
H40A H -0.2366 -0.1082 0.2092 0.079 Uiso 1 1 calc R
H40B H -0.1994 -0.1946 0.2793 0.079 Uiso 1 1 calc R
H40C H -0.1747 -0.1985 0.1831 0.079 Uiso 1 1 calc R
C6 C 0.1445(5) 0.0037(4) 0.3285(3) 0.0520(12) Uani 1 1 d .
H6A H 0.0531 -0.0240 0.3393 0.062 Uiso 1 1 calc R
H6B H 0.1522 0.0215 0.3796 0.062 Uiso 1 1 calc R
C70 C 0.2851(7) 0.3916(3) 0.1789(4) 0.0626(14) Uani 1 1 d .
H70 H 0.1870 0.4051 0.1821 0.075 Uiso 1 1 calc R
C3 C -0.0040(6) 0.2205(4) 0.1969(4) 0.0597(14) Uani 1 1 d .
H3A H 0.0831 0.2536 0.1745 0.072 Uiso 1 1 calc R
H3B H -0.0802 0.2625 0.2154 0.072 Uiso 1 1 calc R
C16 C 0.2809(6) 0.1327(4) 0.2477(4) 0.0596(13) Uani 1 1 d .
H16A H 0.2854 0.1854 0.2000 0.089 Uiso 1 1 calc R
H16B H 0.3640 0.0927 0.2380 0.089 Uiso 1 1 calc R
H16C H 0.2784 0.1514 0.2992 0.089 Uiso 1 1 calc R
C54 C 0.6575(6) 0.0491(3) 0.3007(3) 0.0559(12) Uani 1 1 d .
H54 H 0.6713 0.0221 0.2550 0.067 Uiso 1 1 calc R
C57 C 0.3173(5) 0.2513(4) 0.4622(3) 0.0548(12) Uani 1 1 d .
H57 H 0.3149 0.2007 0.4410 0.066 Uiso 1 1 calc R
C4 C 0.0186(6) 0.1451(4) 0.2732(3) 0.0563(13) Uani 1 1 d .
H4A H 0.0261 0.1716 0.3194 0.068 Uiso 1 1 calc R
H4B H -0.0651 0.1085 0.2922 0.068 Uiso 1 1 calc R
C30 C 0.4068(6) -0.0664(4) -0.0679(3) 0.0570(13) Uani 1 1 d .
H30A H 0.4563 -0.1234 -0.0733 0.085 Uiso 1 1 calc R
H30B H 0.4734 -0.0187 -0.0891 0.085 Uiso 1 1 calc R
H30C H 0.3317 -0.0534 -0.1007 0.085 Uiso 1 1 calc R
C73 C 0.5728(7) 0.3499(4) 0.1725(3) 0.0631(14) Uani 1 1 d .
H73 H 0.6710 0.3362 0.1691 0.076 Uiso 1 1 calc R
C59 C 0.2097(7) 0.3397(4) 0.5624(4) 0.0701(17) Uani 1 1 d .
H59 H 0.1376 0.3489 0.6076 0.084 Uiso 1 1 calc R
C52 C 0.6577(7) 0.0394(4) 0.4456(4) 0.0639(14) Uani 1 1 d .
H52 H 0.6712 0.0054 0.4996 0.077 Uiso 1 1 calc R
C10 C 0.2615(7) -0.3211(4) 0.3816(4) 0.0688(16) Uani 1 1 d .
H10A H 0.1573 -0.3168 0.3924 0.083 Uiso 1 1 calc R
H10B H 0.2915 -0.3355 0.4365 0.083 Uiso 1 1 calc R
C15 C 0.0117(6) 0.1117(4) 0.0136(3) 0.0585(13) Uani 1 1 d .
H15A H -0.0621 0.0703 0.0442 0.088 Uiso 1 1 calc R
H15B H 0.0845 0.0818 -0.0213 0.088 Uiso 1 1 calc R
H15C H -0.0293 0.1641 -0.0223 0.088 Uiso 1 1 calc R
C11 C 0.3140(8) -0.3978(4) 0.3386(4) 0.084(2) Uani 1 1 d .
H11A H 0.4182 -0.3989 0.3242 0.100 Uiso 1 1 calc R
H11B H 0.2871 -0.4550 0.3795 0.100 Uiso 1 1 calc R
C72 C 0.5217(8) 0.3818(4) 0.0980(4) 0.0782(19) Uani 1 1 d .
H72 H 0.5845 0.3892 0.0454 0.094 Uiso 1 1 calc R
C53 C 0.6772(6) -0.0020(3) 0.3791(4) 0.0609(14) Uani 1 1 d .
H53 H 0.7032 -0.0639 0.3875 0.073 Uiso 1 1 calc R
C67 C 0.7065(7) 0.4433(4) 0.2910(4) 0.0707(16) Uani 1 1 d .
H67 H 0.6350 0.4727 0.2615 0.085 Uiso 1 1 calc R
C60 C 0.3174(7) 0.3988(4) 0.5289(3) 0.0624(14) Uani 1 1 d .
H60 H 0.3176 0.4494 0.5503 0.075 Uiso 1 1 calc R
C12 C 0.2592(8) -0.3925(4) 0.2602(4) 0.0731(17) Uani 1 1 d .
H12A H 0.1556 -0.3821 0.2729 0.088 Uiso 1 1 calc R
H12B H 0.2788 -0.4514 0.2468 0.088 Uiso 1 1 calc R
C17 C 0.4694(6) -0.2263(5) 0.3324(4) 0.0691(16) Uani 1 1 d .
H17A H 0.5027 -0.1682 0.2983 0.104 Uiso 1 1 calc R
H17B H 0.5250 -0.2739 0.3098 0.104 Uiso 1 1 calc R
H17C H 0.4798 -0.2338 0.3905 0.104 Uiso 1 1 calc R
C64 C 0.9215(7) 0.3649(6) 0.3755(5) 0.084(2) Uani 1 1 d .
H64 H 0.9924 0.3371 0.4063 0.100 Uiso 1 1 calc R
C71 C 0.3739(8) 0.4033(4) 0.1014(4) 0.0719(17) Uani 1 1 d .
H71 H 0.3378 0.4253 0.0512 0.086 Uiso 1 1 calc R
C19 C 0.2397(9) -0.3244(4) 0.1144(5) 0.083(2) Uani 1 1 d .
H19A H 0.2748 -0.2792 0.0631 0.125 Uiso 1 1 calc R
H19B H 0.1388 -0.3122 0.1331 0.125 Uiso 1 1 calc R
H19C H 0.2552 -0.3837 0.1031 0.125 Uiso 1 1 calc R
C14 C 0.1902(6) 0.2046(4) 0.0264(4) 0.0636(14) Uani 1 1 d .
H14A H 0.2342 0.2242 0.0654 0.095 Uiso 1 1 calc R
H14B H 0.1481 0.2566 -0.0093 0.095 Uiso 1 1 calc R
H14C H 0.2616 0.1742 -0.0087 0.095 Uiso 1 1 calc R
C58 C 0.2086(6) 0.2661(4) 0.5287(4) 0.0686(16) Uani 1 1 d .
H58 H 0.1344 0.2262 0.5506 0.082 Uiso 1 1 calc R
C18 C 0.4739(7) -0.3442(5) 0.1528(5) 0.086(2) Uani 1 1 d .
H18A H 0.5260 -0.3428 0.1962 0.129 Uiso 1 1 calc R
H18B H 0.5104 -0.3002 0.1007 0.129 Uiso 1 1 calc R
H18C H 0.4855 -0.4039 0.1425 0.129 Uiso 1 1 calc R
C66 C 0.8261(10) 0.4919(5) 0.2908(5) 0.096(2) Uani 1 1 d .
H66 H 0.8309 0.5531 0.2615 0.115 Uiso 1 1 calc R
C65 C 0.9314(8) 0.4519(7) 0.3317(6) 0.091(2) Uani 1 1 d .
H65 H 1.0104 0.4840 0.3296 0.110 Uiso 1 1 calc R

loop_
_atom_site_aniso_label
_atom_site_aniso_U_11
_atom_site_aniso_U_22
_atom_site_aniso_U_33
_atom_site_aniso_U_23
_atom_site_aniso_U_13
_atom_site_aniso_U_12
Ni1 0.0342(3) 0.0333(3) 0.0359(3) -0.0118(2) -0.0057(2) -0.0025(2)
Ni2 0.0406(3) 0.0359(3) 0.0365(3) -0.0070(2) -0.0074(2) 0.0047(2)
O20 0.0362(15) 0.0420(16) 0.0347(14) -0.0122(12) -0.0084(12) 0.0006(12)
O42 0.0378(16) 0.0352(16) 0.0547(18) -0.0080(14) -0.0106(14) -0.0039(12)
O32 0.0551(19) 0.0461(17) 0.0351(15) -0.0100(13) -0.0022(14) 0.0058(15)
C51 0.069(3) 0.050(3) 0.046(3) -0.016(2) -0.017(2) 0.006(2)
O33 0.093(3) 0.0415(18) 0.0355(16) -0.0072(14) 0.0018(17) 0.0088(18)
O43 0.0442(18) 0.0382(17) 0.071(2) -0.0101(15) -0.0164(16) -0.0005(14)
C56 0.045(2) 0.044(2) 0.033(2) -0.0058(18) -0.0101(18) 0.0071(19)
N5 0.0383(19) 0.047(2) 0.049(2) -0.0257(18) -0.0093(16) 0.0019(16)
N1 0.048(2) 0.0317(18) 0.046(2) -0.0091(15) -0.0087(17) -0.0018(15)
C7 0.042(2) 0.058(3) 0.037(2) -0.019(2) -0.0107(18) 0.001(2)
C68 0.055(3) 0.032(2) 0.041(2) -0.0079(18) -0.013(2) 0.0030(19)
C41 0.037(2) 0.044(2) 0.037(2) -0.0121(18) -0.0053(17) -0.0055(18)
C50 0.034(2) 0.041(2) 0.042(2) -0.0111(18) -0.0085(17) -0.0011(17)
C55 0.044(2) 0.044(2) 0.041(2) -0.0123(19) -0.0047(19) -0.0021(19)
N13 0.072(3) 0.038(2) 0.063(3) -0.0130(19) -0.011(2) 0.012(2)
C62 0.045(2) 0.047(2) 0.047(2) -0.022(2) -0.001(2) -0.001(2)
B1 0.036(2) 0.039(2) 0.041(2) -0.011(2) -0.006(2) 0.002(2)
N9 0.045(2) 0.058(2) 0.040(2) -0.0015(18) -0.0120(17) 0.0075(19)
C31 0.040(2) 0.046(2) 0.039(2) -0.014(2) -0.0006(18) -0.0059(19)
C61 0.054(3) 0.047(3) 0.043(2) -0.012(2) -0.006(2) 0.006(2)
C8 0.055(3) 0.065(3) 0.038(2) -0.013(2) -0.009(2) 0.004(2)
C63 0.042(3) 0.077(4) 0.065(3) -0.036(3) -0.005(2) -0.003(2)
C69 0.052(3) 0.039(2) 0.051(3) -0.016(2) -0.019(2) 0.003(2)
C2 0.047(3) 0.044(3) 0.069(3) -0.018(2) -0.014(2) 0.009(2)
C40 0.038(2) 0.053(3) 0.067(3) -0.013(2) -0.009(2) -0.009(2)
C6 0.052(3) 0.070(3) 0.040(2) -0.028(2) -0.009(2) 0.003(2)
C70 0.078(4) 0.043(3) 0.076(4) -0.013(3) -0.039(3) 0.003(3)
C3 0.055(3) 0.054(3) 0.077(4) -0.034(3) -0.014(3) 0.016(2)
C16 0.056(3) 0.057(3) 0.081(4) -0.033(3) -0.025(3) -0.004(2)
C54 0.064(3) 0.050(3) 0.061(3) -0.027(2) -0.013(3) 0.004(2)
C57 0.049(3) 0.062(3) 0.052(3) -0.015(2) -0.004(2) -0.007(2)
C4 0.050(3) 0.066(3) 0.062(3) -0.039(3) -0.009(2) 0.013(2)
C30 0.060(3) 0.071(3) 0.035(2) -0.015(2) 0.003(2) -0.003(3)
C73 0.071(4) 0.065(3) 0.043(3) -0.008(2) -0.005(2) 0.014(3)
C59 0.068(4) 0.082(4) 0.047(3) -0.012(3) 0.002(3) 0.023(3)
C52 0.078(4) 0.054(3) 0.053(3) 0.000(2) -0.020(3) 0.010(3)
C10 0.081(4) 0.057(3) 0.049(3) 0.009(2) -0.001(3) 0.005(3)
C15 0.071(3) 0.052(3) 0.057(3) -0.012(2) -0.030(3) 0.011(3)
C11 0.099(5) 0.045(3) 0.077(4) 0.012(3) 0.005(4) 0.014(3)
C72 0.109(5) 0.074(4) 0.042(3) -0.013(3) -0.002(3) 0.008(4)
C53 0.069(4) 0.038(3) 0.072(4) -0.011(2) -0.012(3) 0.006(2)
C67 0.069(4) 0.055(3) 0.084(4) -0.022(3) 0.006(3) -0.016(3)
C60 0.074(4) 0.058(3) 0.049(3) -0.018(2) -0.002(3) 0.017(3)
C12 0.091(5) 0.034(3) 0.084(4) -0.008(3) -0.005(4) -0.001(3)
C17 0.050(3) 0.089(4) 0.069(4) -0.014(3) -0.028(3) 0.015(3)
C64 0.049(3) 0.127(7) 0.088(5) -0.052(5) -0.007(3) -0.012(4)
C71 0.108(5) 0.055(3) 0.061(4) -0.011(3) -0.041(4) 0.005(3)
C19 0.123(6) 0.049(3) 0.093(5) -0.037(3) -0.034(4) 0.005(3)
C14 0.065(3) 0.043(3) 0.071(4) -0.002(3) 0.000(3) -0.009(2)
C58 0.051(3) 0.076(4) 0.061(3) -0.002(3) 0.007(3) -0.001(3)
C18 0.088(5) 0.066(4) 0.088(5) -0.021(3) 0.006(4) 0.024(3)
C66 0.107(6) 0.070(4) 0.105(6) -0.033(4) 0.020(5) -0.038(4)
C65 0.060(4) 0.112(6) 0.111(6) -0.051(5) 0.007(4) -0.031(4)

loop_
_atom_type_symbol
_atom_type_description
_atom_type_scat_dispersion_real
_atom_type_scat_dispersion_imag
_atom_type_scat_source
C C 0.0033 0.0016 'International Tables Vol C Tables 4.2.6.8 and 6.1.1.4'
H H 0.0000 0.0000 'International Tables Vol C Tables 4.2.6.8 and 6.1.1.4'
O O 0.0106 0.0060 'International Tables Vol C Tables 4.2.6.8 and 6.1.1.4'
N N 0.0061 0.0033 'International Tables Vol C Tables 4.2.6.8 and 6.1.1.4'
B B 0.0013 0.0007 'International Tables Vol C Tables 4.2.6.8 and 6.1.1.4'
Ni Ni 0.3393 1.1124 'International Tables Vol C Tables 4.2.6.8 and 6.1.1.4'

loop_
_geom_angle_atom_site_label_1
_geom_angle_atom_site_label_2
_geom_angle_atom_site_label_3
_geom_angle
O20 Ni1 O42 97.76(12)
O20 Ni1 O32 93.36(12)
O42 Ni1 O32 102.48(14)
O20 Ni1 N5 81.93(13)
O42 Ni1 N5 102.65(14)
O32 Ni1 N5 154.83(15)
O20 Ni1 N1 168.49(13)
O42 Ni1 N1 93.60(13)
O32 Ni1 N1 85.97(14)
N5 Ni1 N1 93.79(14)
O20 Ni2 O33 92.63(13)
O20 Ni2 O43 96.28(13)
O33 Ni2 O43 107.26(16)
O20 Ni2 N9 82.59(14)
O33 Ni2 N9 152.28(17)
O43 Ni2 N9 100.41(16)
O20 Ni2 N13 172.22(15)
O33 Ni2 N13 86.09(16)
O43 Ni2 N13 91.43(16)
N9 Ni2 N13 94.99(17)
C7 O20 Ni1 114.1(2)
C7 O20 Ni2 114.1(3)
Ni1 O20 Ni2 111.92(13)
C41 O42 Ni1 131.1(3)
C31 O32 Ni1 133.1(3)
C52 C51 C50 123.7(5)
C52 C51 H51 118.2
C50 C51 H51 118.2
C31 O33 Ni2 131.7(3)
C41 O43 Ni2 132.5(3)
C61 C56 C57 114.7(4)
C61 C56 B1 123.8(4)
C57 C56 B1 121.3(4)
C6 N5 C16 109.0(4)
C6 N5 C4 109.1(4)
C16 N5 C4 110.2(4)
C6 N5 Ni1 101.3(3)
C16 N5 Ni1 109.0(3)
C4 N5 Ni1 117.6(3)
C14 N1 C15 108.0(4)
C14 N1 C2 110.9(4)
C15 N1 C2 106.0(4)
C14 N1 Ni1 109.1(3)
C15 N1 Ni1 109.4(3)
C2 N1 Ni1 113.3(3)
O20 C7 C8 110.7(4)
O20 C7 C6 110.4(4)
C8 C7 C6 109.3(4)
O20 C7 H7 108.8
C8 C7 H7 108.8
C6 C7 H7 108.8
C69 C68 C73 115.7(4)
C69 C68 B1 124.0(4)
C73 C68 B1 120.3(4)
O43 C41 O42 126.8(4)
O43 C41 C40 116.3(4)
O42 C41 C40 116.9(4)
C51 C50 C55 113.9(4)
C51 C50 B1 121.4(4)
C55 C50 B1 124.7(4)
C54 C55 C50 122.7(4)
C54 C55 H55 118.6
C50 C55 H55 118.6
C19 N13 C12 107.5(5)
C19 N13 C18 108.4(5)
C12 N13 C18 109.4(5)
C19 N13 Ni2 109.1(3)
C12 N13 Ni2 112.5(3)
C18 N13 Ni2 110.0(4)
C63 C62 C67 115.4(5)
C63 C62 B1 122.9(4)
C67 C62 B1 121.6(5)
C50 B1 C56 109.4(4)
C50 B1 C62 110.4(3)
C56 B1 C62 108.7(4)
C50 B1 C68 110.2(3)
C56 B1 C68 108.8(3)
C62 B1 C68 109.4(4)
C17 N9 C10 110.7(4)
C17 N9 C8 109.5(4)
C10 N9 C8 108.7(4)
C17 N9 Ni2 108.7(3)
C10 N9 Ni2 117.6(4)
C8 N9 Ni2 101.1(3)
O33 C31 O32 125.7(4)
O33 C31 C30 116.9(4)
O32 C31 C30 117.4(4)
C56 C61 C60 123.0(5)
C56 C61 H61 118.5
C60 C61 H61 118.5
N9 C8 C7 110.6(4)
N9 C8 H8A 109.5
C7 C8 H8A 109.5
N9 C8 H8B 109.5
C7 C8 H8B 109.5
H8A C8 H8B 108.1
C62 C63 C64 122.7(6)
C62 C63 H63 118.6
C64 C63 H63 118.6
C68 C69 C70 122.6(5)
C68 C69 H69 118.7
C70 C69 H69 118.7
N1 C2 C3 116.0(4)
N1 C2 H2A 108.3
C3 C2 H2A 108.3
N1 C2 H2B 108.3
C3 C2 H2B 108.3
H2A C2 H2B 107.4
C41 C40 H40A 109.5
C41 C40 H40B 109.5
H40A C40 H40B 109.5
C41 C40 H40C 109.5
H40A C40 H40C 109.5
H40B C40 H40C 109.5
N5 C6 C7 110.8(4)
N5 C6 H6A 109.5
C7 C6 H6A 109.5
N5 C6 H6B 109.5
C7 C6 H6B 109.5
H6A C6 H6B 108.1
C71 C70 C69 120.3(6)
C71 C70 H70 119.8
C69 C70 H70 119.8
C4 C3 C2 113.9(4)
C4 C3 H3A 108.8
C2 C3 H3A 108.8
C4 C3 H3B 108.8
C2 C3 H3B 108.8
H3A C3 H3B 107.7
N5 C16 H16A 109.5
N5 C16 H16B 109.5
H16A C16 H16B 109.5
N5 C16 H16C 109.5
H16A C16 H16C 109.5
H16B C16 H16C 109.5
C53 C54 C55 120.7(5)
C53 C54 H54 119.6
C55 C54 H54 119.6
C58 C57 C56 122.3(5)
C58 C57 H57 118.9
C56 C57 H57 118.9
N5 C4 C3 114.1(4)
N5 C4 H4A 108.7
C3 C4 H4A 108.7
N5 C4 H4B 108.7
C3 C4 H4B 108.7
H4A C4 H4B 107.6
C31 C30 H30A 109.5
C31 C30 H30B 109.5
H30A C30 H30B 109.5
C31 C30 H30C 109.5
H30A C30 H30C 109.5
H30B C30 H30C 109.5
C72 C73 C68 122.8(6)
C72 C73 H73 118.6
C68 C73 H73 118.6
C60 C59 C58 119.5(5)
C60 C59 H59 120.3
C58 C59 H59 120.3
C53 C52 C51 120.3(5)
C53 C52 H52 119.9
C51 C52 H52 119.9
N9 C10 C11 113.5(5)
N9 C10 H10A 108.9
C11 C10 H10A 108.9
N9 C10 H10B 108.9
C11 C10 H10B 108.9
H10A C10 H10B 107.7
N1 C15 H15A 109.5
N1 C15 H15B 109.5
H15A C15 H15B 109.5
N1 C15 H15C 109.5
H15A C15 H15C 109.5
H15B C15 H15C 109.5
C12 C11 C10 115.4(5)
C12 C11 H11A 108.4
C10 C11 H11A 108.4
C12 C11 H11B 108.4
C10 C11 H11B 108.4
H11A C11 H11B 107.5
C73 C72 C71 119.8(6)
C73 C72 H72 120.1
C71 C72 H72 120.1
C54 C53 C52 118.8(5)
C54 C53 H53 120.6
C52 C53 H53 120.6
C62 C67 C66 120.3(7)
C62 C67 H67 119.8
C66 C67 H67 119.8
C59 C60 C61 120.1(5)
C59 C60 H60 120.0
C61 C60 H60 120.0
C11 C12 N13 117.1(5)
C11 C12 H12A 108.0
N13 C12 H12A 108.0
C11 C12 H12B 108.0
N13 C12 H12B 108.0
H12A C12 H12B 107.3
N9 C17 H17A 109.5
N9 C17 H17B 109.5
H17A C17 H17B 109.5
N9 C17 H17C 109.5
H17A C17 H17C 109.5
H17B C17 H17C 109.5
C65 C64 C63 121.2(7)
C65 C64 H64 119.4
C63 C64 H64 119.4
C70 C71 C72 118.8(5)
C70 C71 H71 120.6
C72 C71 H71 120.6
N13 C19 H19A 109.5
N13 C19 H19B 109.5
H19A C19 H19B 109.5
N13 C19 H19C 109.5
H19A C19 H19C 109.5
H19B C19 H19C 109.5
N1 C14 H14A 109.5
N1 C14 H14B 109.5
H14A C14 H14B 109.5
N1 C14 H14C 109.5
H14A C14 H14C 109.5
H14B C14 H14C 109.5
C59 C58 C57 120.4(6)
C59 C58 H58 119.8
C57 C58 H58 119.8
N13 C18 H18A 109.5
N13 C18 H18B 109.5
H18A C18 H18B 109.5
N13 C18 H18C 109.5
H18A C18 H18C 109.5
H18B C18 H18C 109.5
C65 C66 C67 121.6(7)
C65 C66 H66 119.2
C67 C66 H66 119.2
C66 C65 C64 118.7(7)
C66 C65 H65 120.6
C64 C65 H65 120.6

loop_
_geom_bond_atom_site_label_1
_geom_bond_atom_site_label_2
_geom_bond_distance
Ni1 O20 1.978(3)
Ni1 O42 1.996(3)
Ni1 O32 2.004(3)
Ni1 N5 2.092(3)
Ni1 N1 2.127(4)
Ni2 O20 1.983(3)
Ni2 O33 1.989(3)
Ni2 O43 2.001(3)
Ni2 N9 2.085(4)
Ni2 N13 2.116(4)
O20 C7 1.411(5)
O42 C41 1.250(5)
O32 C31 1.251(5)
C51 C52 1.375(7)
C51 C50 1.396(6)
C51 H51 0.9300
O33 C31 1.247(5)
O43 C41 1.246(5)
C56 C61 1.395(6)
C56 C57 1.418(7)
C56 B1 1.647(6)
N5 C6 1.460(6)
N5 C16 1.483(6)
N5 C4 1.493(6)
N1 C14 1.482(6)
N1 C15 1.485(6)
N1 C2 1.498(6)
C7 C8 1.510(7)
C7 C6 1.520(6)
C7 H7 0.9800
C68 C69 1.375(6)
C68 C73 1.398(7)
C68 B1 1.673(6)
C41 C40 1.515(6)
C50 C55 1.404(6)
C50 B1 1.636(6)
C55 C54 1.389(7)
C55 H55 0.9300
N13 C19 1.476(8)
N13 C12 1.488(7)
N13 C18 1.502(8)
C62 C63 1.372(7)
C62 C67 1.385(8)
C62 B1 1.659(7)
N9 C17 1.484(7)
N9 C10 1.485(7)
N9 C8 1.494(6)
C31 C30 1.506(6)
C61 C60 1.397(7)
C61 H61 0.9300
C8 H8A 0.9700
C8 H8B 0.9700
C63 C64 1.386(8)
C63 H63 0.9300
C69 C70 1.395(7)
C69 H69 0.9300
C2 C3 1.504(7)
C2 H2A 0.9700
C2 H2B 0.9700
C40 H40A 0.9600
C40 H40B 0.9600
C40 H40C 0.9600
C6 H6A 0.9700
C6 H6B 0.9700
C70 C71 1.353(9)
C70 H70 0.9300
C3 C4 1.497(8)
C3 H3A 0.9700
C3 H3B 0.9700
C16 H16A 0.9600
C16 H16B 0.9600
C16 H16C 0.9600
C54 C53 1.359(8)
C54 H54 0.9300
C57 C58 1.387(7)
C57 H57 0.9300
C4 H4A 0.9700
C4 H4B 0.9700
C30 H30A 0.9600
C30 H30B 0.9600
C30 H30C 0.9600
C73 C72 1.366(8)
C73 H73 0.9300
C59 C60 1.364(9)
C59 C58 1.379(9)
C59 H59 0.9300
C52 C53 1.375(8)
C52 H52 0.9300
C10 C11 1.510(9)
C10 H10A 0.9700
C10 H10B 0.9700
C15 H15A 0.9600
C15 H15B 0.9600
C15 H15C 0.9600
C11 C12 1.473(10)
C11 H11A 0.9700
C11 H11B 0.9700
C72 C71 1.405(9)
C72 H72 0.9300
C53 H53 0.9300
C67 C66 1.423(9)
C67 H67 0.9300
C60 H60 0.9300
C12 H12A 0.9700
C12 H12B 0.9700
C17 H17A 0.9600
C17 H17B 0.9600
C17 H17C 0.9600
C64 C65 1.332(11)
C64 H64 0.9300
C71 H71 0.9300
C19 H19A 0.9600
C19 H19B 0.9600
C19 H19C 0.9600
C14 H14A 0.9600
C14 H14B 0.9600
C14 H14C 0.9600
C58 H58 0.9300
C18 H18A 0.9600
C18 H18B 0.9600
C18 H18C 0.9600
C66 C65 1.332(11)
C66 H66 0.9300
C65 H65 0.9300
